data_4330484
loop_
_publ_author_name
'Ai-Xia Zheng'
'Jing Si'
'Xiao-Yan Tang'
'Li-Li Miao'
'Miao Yu'
'Kai-Peng Hou'
'Fan Wang'
'Hong-Xi Li'
'Jian-Ping Lang'

_publ_contact_author_address
;         
College of Chemistry, Chemical Engineering and Materials Science 
Suzhou University, Suzhou 215123, Jiangsu, 
P. R. China
;
_publ_contact_author_email jplang@suda.edu.cn
_publ_contact_author_fax 86-512-65880089
_publ_contact_author_name 'Jian-Ping Lang'
_publ_contact_author_phone 86-512-65882865
_publ_section_title
;
 Reactions of the Cationic Zinc Thiolate Model Complex [Zn(Tab)4](PF6)2
 with N-Donor Ligands and Cobalt Dichloride
;
_journal_name_full 'Inorganic Chemistry'
_journal_page_first 10262
_journal_page_last 10273
_journal_paper_doi 10.1021/ic301191n
_journal_volume 51
_journal_year 2012
_chemical_formula_moiety 'C24 H30 Cl Co N6 S, F6 P'
_chemical_formula_sum 'C24 H30 Cl Co F6 N6 P S'
_chemical_formula_weight 673.95
_chemical_name_systematic
; 
 ? 
;
_space_group_IT_number 2
_symmetry_cell_setting triclinic
_symmetry_space_group_name_Hall '-P 1'
_symmetry_space_group_name_H-M 'P -1'
_atom_sites_solution_hydrogens geom
_atom_sites_solution_primary direct
_atom_sites_solution_secondary difmap
_cell_angle_alpha 70.07(3)
_cell_angle_beta 74.73(3)
_cell_angle_gamma 84.35(3)
_cell_formula_units_Z 2
_cell_length_a 8.7041(17)
_cell_length_b 11.955(2)
_cell_length_c 15.116(3)
_cell_measurement_reflns_used 6888
_cell_measurement_temperature 193(2)
_cell_measurement_theta_max 27.4932
_cell_measurement_theta_min 3.0145
_cell_volume 1426.5(6)
_computing_cell_refinement 'CrystalClear, Ver. 1.30 (Rigaku/MSC, 2001)'
_computing_data_collection 'CrystalClear, Ver. 1.30 (Rigaku/MSC, 2001)'
_computing_data_reduction 'CrystalStructure, Ver. 3.60 (Rigaku/MSC, 2004)'
_computing_molecular_graphics 'ORTEPII (Johnson, 1976)'
_computing_publication_material SHELXL97
_computing_structure_refinement 'SHELXL-97 (Sheldrick, 1997)'
_computing_structure_solution 'SHELXS-97 (Sheldrick, 1990)'
_diffrn_ambient_temperature 193(2)
_diffrn_measured_fraction_theta_full 0.979
_diffrn_measured_fraction_theta_max 0.979
_diffrn_measurement_device_type 'Rigaku MercuryCCD area detector'
_diffrn_measurement_method \w
_diffrn_radiation_monochromator graphite
_diffrn_radiation_source 'fine-focus sealed tube'
_diffrn_radiation_type MoK\a
_diffrn_radiation_wavelength 0.71073
_diffrn_reflns_av_R_equivalents 0.0352
_diffrn_reflns_av_sigmaI/netI 0.0457
_diffrn_reflns_limit_h_max 10
_diffrn_reflns_limit_h_min -11
_diffrn_reflns_limit_k_max 15
_diffrn_reflns_limit_k_min -15
_diffrn_reflns_limit_l_max 19
_diffrn_reflns_limit_l_min -19
_diffrn_reflns_number 15173
_diffrn_reflns_theta_full 27.49
_diffrn_reflns_theta_max 27.49
_diffrn_reflns_theta_min 3.14
_diffrn_standards_decay_% 0
_diffrn_standards_interval_count 0
_diffrn_standards_interval_time 0
_diffrn_standards_number 0
_exptl_absorpt_coefficient_mu 0.890
_exptl_absorpt_correction_T_max 0.8420
_exptl_absorpt_correction_T_min 0.7171
_exptl_absorpt_correction_type multi-scan
_exptl_absorpt_process_details 'Jacobson, R. (1998) Private communication to Rigaku Company, Tokyo, Japan.'
_exptl_crystal_colour Green
_exptl_crystal_density_diffrn 1.569
_exptl_crystal_description Block
_exptl_crystal_F_000 690
_exptl_crystal_size_max 0.40
_exptl_crystal_size_mid 0.30
_exptl_crystal_size_min 0.20
_refine_diff_density_max 0.406
_refine_diff_density_min -0.390
_refine_diff_density_rms 0.094
_refine_ls_extinction_method none
_refine_ls_goodness_of_fit_ref 1.018
_refine_ls_hydrogen_treatment constr
_refine_ls_matrix_type full
_refine_ls_number_parameters 361
_refine_ls_number_reflns 6423
_refine_ls_number_restraints 0
_refine_ls_restrained_S_all 1.018
_refine_ls_R_factor_all 0.0550
_refine_ls_R_factor_gt 0.0398
_refine_ls_shift/su_max 0.001
_refine_ls_shift/su_mean 0.000
_refine_ls_structure_factor_coef Fsqd
_refine_ls_weighting_details 'calc w=1/[\s^2^(Fo^2^)+(0.0588P)^2^+0.0000P] where P=(Fo^2^+2Fc^2^)/3'
_refine_ls_weighting_scheme calc
_refine_ls_wR_factor_gt 0.0976
_refine_ls_wR_factor_ref 0.1049
_reflns_number_gt 5108
_reflns_number_total 6423
_reflns_threshold_expression >2sigma(I)
_cod_data_source_file ic301191n_si_002_9.cif
_cod_data_source_block 9
_cod_original_cell_volume 1426.6(5)
_cod_database_code 4330484

loop_
_symmetry_equiv_pos_as_xyz
'x, y, z'
'-x, -y, -z'

loop_
_atom_site_label
_atom_site_type_symbol
_atom_site_fract_x
_atom_site_fract_y
_atom_site_fract_z
_atom_site_U_iso_or_equiv
_atom_site_adp_type
_atom_site_occupancy
_atom_site_symmetry_multiplicity
_atom_site_calc_flag
_atom_site_refinement_flags
Co1 Co 0.69313(3) 0.74353(2) 0.32135(2) 0.02417(10) Uani 1 1 d .
S1 S 0.67841(7) 0.90966(5) 0.19239(4) 0.03474(15) Uani 1 1 d .
N1 N 0.2304(2) 0.75517(16) 0.01064(14) 0.0286(4) Uani 1 1 d .
N2 N 0.5773(2) 0.61370(16) 0.29517(13) 0.0269(4) Uani 1 1 d .
N3 N 0.4351(2) 0.57494(15) 0.36200(13) 0.0257(4) Uani 1 1 d .
N4 N 0.4940(2) 0.69782(15) 0.43655(13) 0.0240(4) Uani 1 1 d .
N5 N 0.5878(2) 0.82443(16) 0.49511(13) 0.0273(4) Uani 1 1 d .
N6 N 0.7159(2) 0.83679(16) 0.41593(13) 0.0277(4) Uani 1 1 d .
P1 P 1.11591(7) 1.28462(5) 0.18566(4) 0.03077(15) Uani 1 1 d .
F1 F 1.1541(2) 1.17191(15) 0.15104(14) 0.0635(5) Uani 1 1 d .
F2 F 1.1577(2) 1.21289(15) 0.28598(14) 0.0686(5) Uani 1 1 d .
F3 F 1.07675(18) 1.39898(13) 0.21909(11) 0.0475(4) Uani 1 1 d .
F4 F 1.0683(2) 1.35818(16) 0.08622(11) 0.0630(5) Uani 1 1 d .
F5 F 1.29448(18) 1.32903(17) 0.13771(16) 0.0673(5) Uani 1 1 d .
F6 F 0.93599(17) 1.24202(15) 0.23285(12) 0.0524(4) Uani 1 1 d .
Cl1 Cl 0.93815(6) 0.65380(5) 0.31705(5) 0.03714(15) Uani 1 1 d .
C1 C 0.5471(3) 0.87070(19) 0.13658(16) 0.0284(5) Uani 1 1 d .
C2 C 0.3883(3) 0.8433(2) 0.18541(17) 0.0356(5) Uani 1 1 d .
H2A H 0.3495 0.8494 0.2485 0.043 Uiso 1 1 calc R
C3 C 0.2865(3) 0.8075(2) 0.14428(17) 0.0347(5) Uani 1 1 d .
H3A H 0.1793 0.7882 0.1791 0.042 Uiso 1 1 calc R
C4 C 0.3417(2) 0.79993(19) 0.05167(16) 0.0264(5) Uani 1 1 d .
C5 C 0.4963(2) 0.8311(2) 0.00008(16) 0.0282(5) Uani 1 1 d .
H5A H 0.5331 0.8288 -0.0643 0.034 Uiso 1 1 calc R
C6 C 0.5975(3) 0.8659(2) 0.04290(17) 0.0297(5) Uani 1 1 d .
H6A H 0.7039 0.8870 0.0072 0.036 Uiso 1 1 calc R
C7 C 0.3026(3) 0.7563(2) -0.09120(17) 0.0353(5) Uani 1 1 d .
H7A H 0.3325 0.8378 -0.1331 0.053 Uiso 1 1 calc R
H7B H 0.2251 0.7270 -0.1146 0.053 Uiso 1 1 calc R
H7C H 0.3976 0.7050 -0.0925 0.053 Uiso 1 1 calc R
C8 C 0.0812(3) 0.8309(2) 0.0103(2) 0.0388(6) Uani 1 1 d .
H8A H 0.1091 0.9132 -0.0301 0.058 Uiso 1 1 calc R
H8B H 0.0283 0.8282 0.0768 0.058 Uiso 1 1 calc R
H8C H 0.0091 0.8004 -0.0161 0.058 Uiso 1 1 calc R
C9 C 0.1859(3) 0.6286(2) 0.0730(2) 0.0399(6) Uani 1 1 d .
H9A H 0.2823 0.5788 0.0735 0.060 Uiso 1 1 calc R
H9B H 0.1135 0.5985 0.0466 0.060 Uiso 1 1 calc R
H9C H 0.1330 0.6262 0.1394 0.060 Uiso 1 1 calc R
C10 C 0.7405(3) 0.5738(2) 0.15037(19) 0.0405(6) Uani 1 1 d .
H10A H 0.8079 0.6342 0.1514 0.061 Uiso 1 1 calc R
H10B H 0.7081 0.6008 0.0890 0.061 Uiso 1 1 calc R
H10C H 0.8004 0.4989 0.1564 0.061 Uiso 1 1 calc R
C11 C 0.5970(3) 0.5551(2) 0.23253(17) 0.0294(5) Uani 1 1 d .
C12 C 0.4681(3) 0.4779(2) 0.25916(17) 0.0305(5) Uani 1 1 d .
H12A H 0.4542 0.4262 0.2262 0.037 Uiso 1 1 calc R
C13 C 0.3674(2) 0.49099(18) 0.34067(17) 0.0269(5) Uani 1 1 d .
C14 C 0.2169(3) 0.4259(2) 0.39874(19) 0.0342(5) Uani 1 1 d .
H14A H 0.1951 0.3717 0.3674 0.051 Uiso 1 1 calc R
H14B H 0.1287 0.4831 0.4027 0.051 Uiso 1 1 calc R
H14C H 0.2280 0.3801 0.4643 0.051 Uiso 1 1 calc R
C15 C 0.3853(2) 0.62623(18) 0.43598(16) 0.0268(5) Uani 1 1 d .
C16 C 0.2391(3) 0.6076(2) 0.5022(2) 0.0461(7) Uani 1 1 d .
H16A H 0.1622 0.5577 0.5006 0.055 Uiso 1 1 calc R
C17 C 0.2090(3) 0.6643(3) 0.5706(2) 0.0524(7) Uani 1 1 d .
H17A H 0.1102 0.6517 0.6179 0.063 Uiso 1 1 calc R
C18 C 0.3189(3) 0.7389(2) 0.57216(19) 0.0403(6) Uani 1 1 d .
H18A H 0.2969 0.7790 0.6187 0.048 Uiso 1 1 calc R
C19 C 0.4622(3) 0.75284(19) 0.50317(16) 0.0267(5) Uani 1 1 d .
C20 C 0.5077(3) 0.8807(2) 0.64994(19) 0.0438(6) Uani 1 1 d .
H20A H 0.5544 0.9282 0.6776 0.066 Uiso 1 1 calc R
H20B H 0.4937 0.7987 0.6946 0.066 Uiso 1 1 calc R
H20C H 0.4041 0.9147 0.6399 0.066 Uiso 1 1 calc R
C21 C 0.6159(3) 0.8813(2) 0.55494(17) 0.0329(5) Uani 1 1 d .
C22 C 0.7617(3) 0.9305(2) 0.51180(19) 0.0378(6) Uani 1 1 d .
H22A H 0.8145 0.9763 0.5351 0.045 Uiso 1 1 calc R
C23 C 0.8209(3) 0.9013(2) 0.42617(18) 0.0336(5) Uani 1 1 d .
C24 C 0.9763(3) 0.9316(3) 0.3522(2) 0.0491(7) Uani 1 1 d .
H24A H 0.9806 0.8976 0.3011 0.074 Uiso 1 1 calc R
H24B H 1.0638 0.8988 0.3834 0.074 Uiso 1 1 calc R
H24C H 0.9862 1.0183 0.3237 0.074 Uiso 1 1 calc R

loop_
_atom_site_aniso_label
_atom_site_aniso_U_11
_atom_site_aniso_U_22
_atom_site_aniso_U_33
_atom_site_aniso_U_23
_atom_site_aniso_U_13
_atom_site_aniso_U_12
Co1 0.02287(15) 0.02660(16) 0.02099(16) -0.00717(12) -0.00178(11) -0.00315(11)
S1 0.0455(3) 0.0306(3) 0.0289(3) -0.0029(2) -0.0157(3) -0.0108(2)
N1 0.0266(9) 0.0307(10) 0.0286(10) -0.0095(8) -0.0061(8) -0.0030(7)
N2 0.0248(9) 0.0275(9) 0.0254(10) -0.0095(8) 0.0020(7) -0.0053(7)
N3 0.0231(9) 0.0258(9) 0.0263(10) -0.0086(8) -0.0019(7) -0.0026(7)
N4 0.0270(9) 0.0229(9) 0.0198(9) -0.0059(7) -0.0034(7) 0.0001(7)
N5 0.0325(10) 0.0283(9) 0.0232(10) -0.0113(8) -0.0071(8) 0.0014(7)
N6 0.0301(9) 0.0298(10) 0.0230(10) -0.0082(8) -0.0049(8) -0.0049(7)
P1 0.0291(3) 0.0369(3) 0.0291(3) -0.0158(3) -0.0052(2) -0.0005(2)
F1 0.0609(10) 0.0562(10) 0.0800(14) -0.0473(10) 0.0087(9) -0.0113(8)
F2 0.1027(14) 0.0484(10) 0.0685(13) -0.0100(9) -0.0592(12) 0.0075(9)
F3 0.0606(9) 0.0395(8) 0.0401(9) -0.0190(7) -0.0019(7) 0.0028(7)
F4 0.0847(12) 0.0720(12) 0.0291(9) -0.0045(8) -0.0174(9) -0.0204(10)
F5 0.0312(8) 0.0723(12) 0.1065(16) -0.0533(12) 0.0050(9) -0.0102(8)
F6 0.0377(8) 0.0683(11) 0.0459(10) -0.0187(8) 0.0032(7) -0.0127(7)
Cl1 0.0267(3) 0.0381(3) 0.0394(3) -0.0089(3) -0.0021(2) 0.0023(2)
C1 0.0333(11) 0.0250(11) 0.0260(12) -0.0046(9) -0.0096(9) -0.0030(9)
C2 0.0382(13) 0.0454(14) 0.0220(12) -0.0123(10) -0.0014(10) -0.0067(10)
C3 0.0285(11) 0.0442(14) 0.0267(13) -0.0094(10) 0.0004(10) -0.0073(10)
C4 0.0271(10) 0.0266(11) 0.0254(12) -0.0076(9) -0.0073(9) -0.0006(8)
C5 0.0265(11) 0.0339(12) 0.0226(11) -0.0100(9) -0.0020(9) -0.0009(9)
C6 0.0260(11) 0.0330(12) 0.0277(12) -0.0095(10) -0.0027(9) -0.0018(9)
C7 0.0337(12) 0.0483(14) 0.0297(13) -0.0188(11) -0.0085(10) -0.0035(10)
C8 0.0288(12) 0.0444(14) 0.0471(16) -0.0183(12) -0.0130(11) 0.0041(10)
C9 0.0456(14) 0.0306(12) 0.0402(15) -0.0051(11) -0.0097(12) -0.0110(10)
C10 0.0386(13) 0.0454(14) 0.0367(15) -0.0206(12) 0.0015(11) -0.0008(11)
C11 0.0319(11) 0.0286(11) 0.0278(12) -0.0109(9) -0.0066(9) 0.0035(9)
C12 0.0349(12) 0.0279(11) 0.0335(13) -0.0135(10) -0.0125(10) 0.0012(9)
C13 0.0288(11) 0.0232(10) 0.0304(12) -0.0072(9) -0.0121(9) -0.0006(8)
C14 0.0307(11) 0.0303(12) 0.0415(15) -0.0091(10) -0.0105(10) -0.0052(9)
C15 0.0294(11) 0.0247(11) 0.0239(11) -0.0077(9) -0.0016(9) -0.0036(8)
C16 0.0390(14) 0.0513(16) 0.0454(16) -0.0246(13) 0.0127(12) -0.0200(12)
C17 0.0419(15) 0.0643(19) 0.0467(17) -0.0301(15) 0.0186(12) -0.0182(13)
C18 0.0428(14) 0.0450(14) 0.0318(14) -0.0209(11) 0.0051(11) -0.0036(11)
C19 0.0294(11) 0.0260(11) 0.0218(11) -0.0058(9) -0.0047(9) 0.0005(8)
C20 0.0564(16) 0.0487(15) 0.0354(15) -0.0259(12) -0.0140(13) 0.0104(13)
C21 0.0460(14) 0.0307(12) 0.0294(13) -0.0144(10) -0.0186(11) 0.0079(10)
C22 0.0466(14) 0.0378(13) 0.0393(15) -0.0179(11) -0.0202(12) -0.0024(11)
C23 0.0374(12) 0.0319(12) 0.0356(14) -0.0114(10) -0.0135(11) -0.0054(10)
C24 0.0449(15) 0.0514(16) 0.0538(18) -0.0193(14) -0.0070(13) -0.0206(12)

loop_
_atom_type_symbol
_atom_type_description
_atom_type_scat_dispersion_real
_atom_type_scat_dispersion_imag
_atom_type_scat_source
C C 0.0033 0.0016 'International Tables Vol C Tables 4.2.6.8 and 6.1.1.4'
H H 0.0000 0.0000 'International Tables Vol C Tables 4.2.6.8 and 6.1.1.4'
N N 0.0061 0.0033 'International Tables Vol C Tables 4.2.6.8 and 6.1.1.4'
F F 0.0171 0.0103 'International Tables Vol C Tables 4.2.6.8 and 6.1.1.4'
P P 0.1023 0.0942 'International Tables Vol C Tables 4.2.6.8 and 6.1.1.4'
S S 0.1246 0.1234 'International Tables Vol C Tables 4.2.6.8 and 6.1.1.4'
Co Co 0.3494 0.9721 'International Tables Vol C Tables 4.2.6.8 and 6.1.1.4'
Cl Cl 0.1484 0.1585 'International Tables Vol C Tables 4.2.6.8 and 6.1.1.4'

loop_
_geom_angle_atom_site_label_1
_geom_angle_atom_site_label_2
_geom_angle_atom_site_label_3
_geom_angle
N4 Co1 N2 75.57(7)
N4 Co1 N6 74.73(7)
N2 Co1 N6 149.82(7)
N4 Co1 S1 118.00(6)
N2 Co1 S1 102.69(6)
N6 Co1 S1 95.82(5)
N4 Co1 Cl1 125.87(6)
N2 Co1 Cl1 98.33(6)
N6 Co1 Cl1 94.69(6)
S1 Co1 Cl1 115.81(4)
C1 S1 Co1 104.41(8)
C7 N1 C4 112.78(17)
C7 N1 C8 107.82(18)
C4 N1 C8 110.23(17)
C7 N1 C9 107.98(19)
C4 N1 C9 108.94(18)
C8 N1 C9 109.01(18)
C11 N2 N3 106.00(17)
C11 N2 Co1 140.04(15)
N3 N2 Co1 113.97(13)
C13 N3 N2 110.71(17)
C13 N3 C15 132.21(18)
N2 N3 C15 117.08(16)
C19 N4 C15 119.89(18)
C19 N4 Co1 120.16(14)
C15 N4 Co1 119.20(15)
N6 N5 C21 110.73(18)
N6 N5 C19 116.41(18)
C21 N5 C19 132.7(2)
C23 N6 N5 105.75(18)
C23 N6 Co1 139.71(16)
N5 N6 Co1 114.45(13)
F1 P1 F2 91.24(11)
F1 P1 F3 179.18(10)
F2 P1 F3 89.58(10)
F1 P1 F5 91.08(10)
F2 P1 F5 91.45(12)
F3 P1 F5 88.94(9)
F1 P1 F6 89.44(9)
F2 P1 F6 89.23(11)
F3 P1 F6 90.53(9)
F5 P1 F6 179.14(11)
F1 P1 F4 89.85(11)
F2 P1 F4 178.16(11)
F3 P1 F4 89.33(10)
F5 P1 F4 90.00(11)
F6 P1 F4 89.31(10)
C6 C1 C2 117.5(2)
C6 C1 S1 121.39(17)
C2 C1 S1 121.07(18)
C3 C2 C1 121.6(2)
C3 C2 H2A 119.2
C1 C2 H2A 119.2
C2 C3 C4 119.5(2)
C2 C3 H3A 120.2
C4 C3 H3A 120.2
C5 C4 C3 120.2(2)
C5 C4 N1 121.53(19)
C3 C4 N1 118.30(19)
C4 C5 C6 119.5(2)
C4 C5 H5A 120.2
C6 C5 H5A 120.2
C1 C6 C5 121.6(2)
C1 C6 H6A 119.2
C5 C6 H6A 119.2
N1 C7 H7A 109.5
N1 C7 H7B 109.5
H7A C7 H7B 109.5
N1 C7 H7C 109.5
H7A C7 H7C 109.5
H7B C7 H7C 109.5
N1 C8 H8A 109.5
N1 C8 H8B 109.5
H8A C8 H8B 109.5
N1 C8 H8C 109.5
H8A C8 H8C 109.5
H8B C8 H8C 109.5
N1 C9 H9A 109.5
N1 C9 H9B 109.5
H9A C9 H9B 109.5
N1 C9 H9C 109.5
H9A C9 H9C 109.5
H9B C9 H9C 109.5
C11 C10 H10A 109.5
C11 C10 H10B 109.5
H10A C10 H10B 109.5
C11 C10 H10C 109.5
H10A C10 H10C 109.5
H10B C10 H10C 109.5
N2 C11 C12 109.8(2)
N2 C11 C10 120.8(2)
C12 C11 C10 129.3(2)
C13 C12 C11 107.5(2)
C13 C12 H12A 126.3
C11 C12 H12A 126.3
C12 C13 N3 105.97(19)
C12 C13 C14 128.0(2)
N3 C13 C14 126.0(2)
C13 C14 H14A 109.5
C13 C14 H14B 109.5
H14A C14 H14B 109.5
C13 C14 H14C 109.5
H14A C14 H14C 109.5
H14B C14 H14C 109.5
N4 C15 C16 121.8(2)
N4 C15 N3 113.49(18)
C16 C15 N3 124.7(2)
C17 C16 C15 117.4(2)
C17 C16 H16A 121.3
C15 C16 H16A 121.3
C16 C17 C18 121.7(2)
C16 C17 H17A 119.2
C18 C17 H17A 119.2
C17 C18 C19 117.2(2)
C17 C18 H18A 121.4
C19 C18 H18A 121.4
N4 C19 C18 122.0(2)
N4 C19 N5 113.45(18)
C18 C19 N5 124.6(2)
C21 C20 H20A 109.5
C21 C20 H20B 109.5
H20A C20 H20B 109.5
C21 C20 H20C 109.5
H20A C20 H20C 109.5
H20B C20 H20C 109.5
C22 C21 N5 105.8(2)
C22 C21 C20 128.6(2)
N5 C21 C20 125.5(2)
C21 C22 C23 107.6(2)
C21 C22 H22A 126.2
C23 C22 H22A 126.2
N6 C23 C22 110.1(2)
N6 C23 C24 120.0(2)
C22 C23 C24 129.9(2)
C23 C24 H24A 109.5
C23 C24 H24B 109.5
H24A C24 H24B 109.5
C23 C24 H24C 109.5
H24A C24 H24C 109.5
H24B C24 H24C 109.5

loop_
_geom_bond_atom_site_label_1
_geom_bond_atom_site_label_2
_geom_bond_distance
Co1 N4 2.0699(19)
Co1 N2 2.1259(18)
Co1 N6 2.1460(19)
Co1 S1 2.2811(11)
Co1 Cl1 2.2864(9)
S1 C1 1.765(2)
N1 C7 1.498(3)
N1 C4 1.502(3)
N1 C8 1.508(3)
N1 C9 1.510(3)
N2 C11 1.326(3)
N2 N3 1.379(2)
N3 C13 1.377(3)
N3 C15 1.405(3)
N4 C19 1.339(3)
N4 C15 1.340(3)
N5 N6 1.381(3)
N5 C21 1.381(3)
N5 C19 1.409(3)
N6 C23 1.323(3)
P1 F1 1.5815(17)
P1 F2 1.5843(18)
P1 F3 1.5903(16)
P1 F5 1.5906(17)
P1 F6 1.5942(16)
P1 F4 1.6000(18)
C1 C6 1.387(3)
C1 C2 1.396(3)
C2 C3 1.379(3)
C2 H2A 0.9500
C3 C4 1.387(3)
C3 H3A 0.9500
C4 C5 1.380(3)
C5 C6 1.387(3)
C5 H5A 0.9500
C6 H6A 0.9500
C7 H7A 0.9800
C7 H7B 0.9800
C7 H7C 0.9800
C8 H8A 0.9800
C8 H8B 0.9800
C8 H8C 0.9800
C9 H9A 0.9800
C9 H9B 0.9800
C9 H9C 0.9800
C10 C11 1.484(3)
C10 H10A 0.9800
C10 H10B 0.9800
C10 H10C 0.9800
C11 C12 1.409(3)
C12 C13 1.359(3)
C12 H12A 0.9500
C13 C14 1.490(3)
C14 H14A 0.9800
C14 H14B 0.9800
C14 H14C 0.9800
C15 C16 1.380(3)
C16 C17 1.378(4)
C16 H16A 0.9500
C17 C18 1.380(4)
C17 H17A 0.9500
C18 C19 1.381(3)
C18 H18A 0.9500
C20 C21 1.494(4)
C20 H20A 0.9800
C20 H20B 0.9800
C20 H20C 0.9800
C21 C22 1.353(4)
C22 C23 1.408(3)
C22 H22A 0.9500
C23 C24 1.495(4)
C24 H24A 0.9800
C24 H24B 0.9800
C24 H24C 0.9800

loop_
_geom_hbond_atom_site_label_D
_geom_hbond_atom_site_label_H
_geom_hbond_atom_site_label_A
_geom_hbond_distance_DH
_geom_hbond_distance_HA
_geom_hbond_distance_DA
_geom_hbond_angle_DHA
_geom_hbond_site_symmetry_A
C3 H3A Cl1 0.95 2.72 3.612(3) 156.3 1_455
C14 H14B Cl1 0.98 2.69 3.581(3) 150.6 1_455
C7 H7A S1 0.98 2.84 3.761(3) 156.7 2_675
C7 H7B F6 0.98 2.46 3.347(3) 149.9 2_675
C17 H17A F3 0.95 2.48 3.382(3) 158.3 2_676
